data_7151232
loop_
_publ_author_name
'Davies, Stephen G.'
'Garner, A. Christopher'
'Roberts, Paul M.'
'Smith, Andrew D.'
'Sweet, Miles J.'
'Thomson, James E.'

_publ_section_title
;
 Oxazinanones as chiral auxiliaries: synthesis and evaluation in
 enolate alkylations and aldol reactions.
;
_journal_issue 14
_journal_name_full 'Organic &amp; biomolecular chemistry'
_journal_page_first 2753
_journal_page_last 2768
_journal_paper_doi 10.1039/b604073j
_journal_volume 4
_journal_year 2006
_chemical_absolute_configuration unk
_chemical_formula_moiety 'C12 H15 N1 O2'
_chemical_formula_sum 'C12 H15 N O2'
_chemical_formula_weight 205.26
_chemical_melting_point ?
_space_group_IT_number 19
_symmetry_cell_setting orthorhombic
_symmetry_Int_Tables_number 19
_symmetry_space_group_name_Hall 'P 2ac 2ab'
_symmetry_space_group_name_H-M 'P 21 21 21'
_atom_sites_solution_hydrogens geom
_atom_sites_solution_primary direct
_audit_creation_date 03-19-05
_audit_creation_method CRYSTALS_ver_12-03-99
_cell_angle_alpha 90
_cell_angle_beta 90
_cell_angle_gamma 90
_cell_formula_units_Z 16
_cell_length_a 9.2401(1)
_cell_length_b 10.5810(1)
_cell_length_c 46.9695(5)
_cell_measurement_reflns_used 5424
_cell_measurement_temperature 100
_cell_measurement_theta_max 27
_cell_measurement_theta_min 5
_cell_volume 4592.18(8)
_computing_cell_refinement
;
Denzo/Scalepack (Otwinowski & Minor, 1996)
;
_computing_data_collection
;
COLLECT (Nonius BV, 1997)
;
_computing_data_reduction
;
Denzo/Scalepack (Otwinowski & Minor, 1996)
;
_computing_molecular_graphics
;
CAMERON (Watkin et al 1996)
;
_computing_publication_material
;
CRYSTALS (Watkin et al 2001)
;
_computing_structure_refinement
;
CRYSTALS (Watkin et al 2001)
;
_computing_structure_solution
;
USER DEFINED STRUCTURE SOLUTION
;
_diffrn_ambient_temperature 190
_diffrn_measured_fraction_theta_full 0.972
_diffrn_measured_fraction_theta_max 0.970
_diffrn_measurement_device_type
;
Enraf Nonius Kappa CCD
;
_diffrn_measurement_method \w
_diffrn_radiation_monochromator graphite
_diffrn_radiation_type 'Mo K\a'
_diffrn_radiation_wavelength 0.71073
_diffrn_reflns_av_R_equivalents 0.02
_diffrn_reflns_limit_h_max 11
_diffrn_reflns_limit_h_min -11
_diffrn_reflns_limit_k_max 13
_diffrn_reflns_limit_k_min -13
_diffrn_reflns_limit_l_max 61
_diffrn_reflns_limit_l_min -60
_diffrn_reflns_number 9870
_diffrn_reflns_theta_full 26.755
_diffrn_reflns_theta_max 27.511
_diffrn_reflns_theta_min 5.119
_diffrn_standards_decay_% 0.00
_diffrn_standards_interval_count 0
_diffrn_standards_interval_time 0
_diffrn_standards_number 0
_exptl_absorpt_coefficient_mu 0.081
_exptl_absorpt_correction_T_max 0.99
_exptl_absorpt_correction_T_min 0.99
_exptl_absorpt_correction_type multi-scan
_exptl_absorpt_process_details
;
Denzo/Scalepack (Otwinowski & Minor, 1996)
;
_exptl_crystal_colour colourless
_exptl_crystal_density_diffrn 1.187
_exptl_crystal_density_meas ?
_exptl_crystal_description ' block '
_exptl_crystal_F_000 1760.000
_exptl_crystal_size_max 0.10
_exptl_crystal_size_mid 0.10
_exptl_crystal_size_min 0.10
_refine_diff_density_max 0.21
_refine_diff_density_min -0.23
_refine_ls_extinction_method None
_refine_ls_goodness_of_fit_ref 1.0322
_refine_ls_hydrogen_treatment constr
_refine_ls_matrix_type full
_refine_ls_number_parameters 541
_refine_ls_number_reflns 4682
_refine_ls_R_factor_all 0.0896
_refine_ls_R_factor_gt 0.0667
_refine_ls_shift/su_max 0.000563
_refine_ls_structure_factor_coef F
_refine_ls_weighting_details
;
Method = Prince modified Chebychev polynomial, (Watkin, 1994)
W = [weight] * [1-(deltaF/6*sigmaF)^2]^2

0.929 0.463 0.805 0.217 0.185
;
_refine_ls_weighting_scheme calc
_refine_ls_wR_factor_all 0.0607
_refine_ls_wR_factor_gt 0.0478
_refine_ls_wR_factor_ref 0.0478
_reflns_limit_h_max 11
_reflns_limit_h_min 0
_reflns_limit_k_max 13
_reflns_limit_k_min 0
_reflns_limit_l_max 60
_reflns_limit_l_min 0
_reflns_number_gt 4682
_reflns_number_total 5748
_reflns_threshold_expression I>0.50u(I)
_cod_data_source_file b604073j.txt
_cod_data_source_block compound_2
_cod_depositor_comments
;
The following automatic conversions were performed:

'_chemical_melting_point' value 'not measured' was changed to '?' -
the value is undefined or not given.

Automatic conversion script
Id: cif_fix_values 1569 2011-02-09 13:29:24Z adriana 
;
_cod_original_formula_sum 'C12 H15 N1 O2'
_cod_database_code 7151232

loop_
_symmetry_equiv_pos_as_xyz
x,y,z
x+1/2,-y+1/2,-z
-x,y+1/2,-z+1/2
-x+1/2,-y,z+1/2

loop_
_atom_site_label
_atom_site_type_symbol
_atom_site_fract_x
_atom_site_fract_y
_atom_site_fract_z
_atom_site_U_iso_or_equiv
_atom_site_occupancy
_atom_site_adp_type
_atom_site_attached_hydrogens
C1 C -0.0854(3) -0.4011(3) -0.51401(6) 0.0405 1.0000 Uani .
C2 C 0.0255(4) -0.3250(3) -0.53028(6) 0.0504 1.0000 Uani .
C3 C 0.1664(4) -0.3707(4) -0.53371(8) 0.0689 1.0000 Uani .
C4 C 0.2677(5) -0.3056(6) -0.5491(1) 0.0926 1.0000 Uani .
C5 C 0.2322(7) -0.1938(7) -0.56168(9) 0.0972 1.0000 Uani .
C6 C 0.0940(7) -0.1427(5) -0.55841(8) 0.0926 1.0000 Uani .
C7 C -0.0115(5) -0.2100(4) -0.54238(7) 0.0663 1.0000 Uani .
C8 C -0.1230(3) -0.5244(3) -0.52901(6) 0.0446 1.0000 Uani .
C9 C -0.2125(3) -0.6096(3) -0.51023(6) 0.0450 1.0000 Uani .
O10 O -0.1356(3) -0.6291(2) -0.48303(4) 0.0548 1.0000 Uani .
C11 C -0.0574(3) -0.5358(3) -0.47119(6) 0.0407 1.0000 Uani .
H11 H -0.1774 -0.3481 -0.5127 0.0537 1.0000 Uiso .
N12 N -0.0301(3) -0.4314(2) -0.48594(5) 0.0404 1.0000 Uani .
O13 O -0.0122(3) -0.5535(2) -0.44679(4) 0.0515 1.0000 Uani .
C14 C -0.3600(4) -0.5539(4) -0.50360(8) 0.0631 1.0000 Uani .
C15 C -0.2273(4) -0.7413(4) -0.52248(8) 0.0619 1.0000 Uani .
C16 C 0.2367(3) -0.8719(3) -0.63292(6) 0.0439 1.0000 Uani .
C17 C 0.2859(3) -0.9863(3) -0.64961(6) 0.0425 1.0000 Uani .
C18 C 0.3699(4) -0.9761(3) -0.67396(7) 0.0496 1.0000 Uani .
C19 C 0.4199(4) -1.0843(4) -0.68763(7) 0.0572 1.0000 Uani .
C20 C 0.3869(4) -1.2029(4) -0.67723(9) 0.0613 1.0000 Uani .
C21 C 0.3034(5) -1.2135(3) -0.65336(9) 0.0609 1.0000 Uani .
C22 C 0.2516(4) -1.1062(3) -0.63964(7) 0.0550 1.0000 Uani .
C23 C 0.3562(4) -0.8242(3) -0.61330(6) 0.0462 1.0000 Uani .
C24 C 0.3143(4) -0.7013(3) -0.59904(6) 0.0501 1.0000 Uani .
O25 O 0.2749(3) -0.6087(2) -0.62124(5) 0.0619 1.0000 Uani .
C26 C 0.2071(4) -0.6442(4) -0.64525(6) 0.0528 1.0000 Uani .
N27 N 0.1948(3) -0.7679(3) -0.65150(5) 0.0454 1.0000 Uani .
O28 O 0.1625(3) -0.5603(2) -0.66098(4) 0.0630 1.0000 Uani .
C29 C 0.4410(4) -0.6422(4) -0.58368(8) 0.0639 1.0000 Uani .
C30 C 0.1852(4) -0.7132(4) -0.57922(7) 0.0679 1.0000 Uani .
C31 C 0.6876(3) -1.1170(3) -0.61626(6) 0.0391 1.0000 Uani .
H31 H 0.1934 -0.4583 -0.5245 0.0885 1.0000 Uiso .
C32 C 0.7269(3) -0.9804(3) -0.62211(6) 0.0398 1.0000 Uani .
C33 C 0.7370(4) -0.9437(3) -0.65061(6) 0.0483 1.0000 Uani .
C34 C 0.7845(4) -0.8243(3) -0.65768(7) 0.0557 1.0000 Uani .
C35 C 0.8200(4) -0.7391(3) -0.63695(8) 0.0574 1.0000 Uani .
C36 C 0.8076(4) -0.7733(3) -0.60876(8) 0.0565 1.0000 Uani .
C37 C 0.7626(4) -0.8941(3) -0.60120(7) 0.0465 1.0000 Uani .
C38 C 0.8193(4) -1.2003(3) -0.62100(6) 0.0423 1.0000 Uani .
C39 C 0.7909(4) -1.3367(3) -0.61306(6) 0.0429 1.0000 Uani .
O40 O 0.7314(2) -1.3411(2) -0.58409(4) 0.0483 1.0000 Uani .
C41 C 0.6584(3) -1.2444(3) -0.57230(6) 0.0420 1.0000 Uani .
H41 H 0.3724 -0.3422 -0.5513 0.1167 1.0000 Uiso .
N42 N 0.6392(3) -1.1378(2) -0.58700(5) 0.0417 1.0000 Uani .
O43 O 0.6156(2) -1.2591(2) -0.54787(4) 0.0515 1.0000 Uani .
C44 C 0.9309(4) -1.4105(3) -0.61140(7) 0.0542 1.0000 Uani .
C45 C 0.6808(5) -1.3991(3) -0.63231(8) 0.0625 1.0000 Uani .
C46 C 0.1750(3) -0.5258(3) -0.74007(6) 0.0411 1.0000 Uani .
C47 C 0.3293(4) -0.4847(3) -0.73481(7) 0.0441 1.0000 Uani .
C48 C 0.4204(4) -0.5434(4) -0.71575(8) 0.0568 1.0000 Uani .
C49 C 0.5649(4) -0.5054(4) -0.7129(1) 0.0713 1.0000 Uani .
C50 C 0.6177(5) -0.4090(5) -0.72940(12) 0.0810 1.0000 Uani .
C51 C 0.5274(6) -0.3471(4) -0.74770(11) 0.0795 1.0000 Uani .
H51 H 0.3061 -0.1452 -0.5723 0.1177 1.0000 Uiso .
C52 C 0.3837(5) -0.3838(4) -0.75074(8) 0.0631 1.0000 Uani .
C53 C 0.1575(3) -0.5820(3) -0.76959(6) 0.0452 1.0000 Uani .
C54 C 0.0224(4) -0.6620(3) -0.77212(7) 0.0458 1.0000 Uani .
O55 O 0.0350(2) -0.7639(2) -0.75092(4) 0.0434 1.0000 Uani .
C56 C 0.0663(3) -0.7301(3) -0.72373(6) 0.0398 1.0000 Uani .
N57 N 0.1270(3) -0.6182(2) -0.71905(5) 0.0425 1.0000 Uani .
O58 O 0.0382(3) -0.8063(2) -0.70490(4) 0.0508 1.0000 Uani .
C59 C 0.0143(5) -0.7304(4) -0.80050(7) 0.0651 1.0000 Uani .
C60 C -0.1170(4) -0.5898(4) -0.76594(8) 0.0593 1.0000 Uani .
H61 H 0.0711 -0.0598 -0.5679 0.1107 1.0000 Uiso .
H71 H -0.1135 -0.1704 -0.5390 0.0849 1.0000 Uiso .
H81 H -0.1773 -0.5045 -0.5471 0.0526 1.0000 Uiso .
H82 H -0.0291 -0.5668 -0.5344 0.0526 1.0000 Uiso .
H121 H 0.0225 -0.3584 -0.4790 0.0500 1.0000 Uiso .
H141 H -0.4179 -0.6108 -0.4908 0.0792 1.0000 Uiso .
H142 H -0.4167 -0.5382 -0.5215 0.0792 1.0000 Uiso .
H143 H -0.3492 -0.4690 -0.4934 0.0792 1.0000 Uiso .
H151 H -0.2857 -0.7975 -0.5097 0.0806 1.0000 Uiso .
H152 H -0.2746 -0.7387 -0.5418 0.0806 1.0000 Uiso .
H153 H -0.1280 -0.7819 -0.5250 0.0806 1.0000 Uiso .
H161 H 0.1498 -0.8984 -0.6211 0.0559 1.0000 Uiso .
H181 H 0.3959 -0.8899 -0.6816 0.0583 1.0000 Uiso .
H191 H 0.4823 -1.0764 -0.7053 0.0718 1.0000 Uiso .
H201 H 0.4199 -1.2799 -0.6880 0.0732 1.0000 Uiso .
H211 H 0.2839 -1.3005 -0.6445 0.0727 1.0000 Uiso .
H221 H 0.1857 -1.1158 -0.6220 0.0705 1.0000 Uiso .
H231 H 0.4468 -0.8111 -0.6252 0.0587 1.0000 Uiso .
H232 H 0.3787 -0.8906 -0.5986 0.0587 1.0000 Uiso .
H271 H 0.1371 -0.7775 -0.6696 0.0500 1.0000 Uiso .
H291 H 0.4141 -0.5623 -0.5742 0.0799 1.0000 Uiso .
H292 H 0.5233 -0.6254 -0.5976 0.0799 1.0000 Uiso .
H293 H 0.4807 -0.7032 -0.5687 0.0799 1.0000 Uiso .
H301 H 0.1591 -0.6292 -0.5703 0.0837 1.0000 Uiso .
H302 H 0.0954 -0.7425 -0.5903 0.0837 1.0000 Uiso .
H303 H 0.2018 -0.7759 -0.5636 0.0837 1.0000 Uiso .
H311 H 0.6053 -1.1413 -0.6294 0.0496 1.0000 Uiso .
H331 H 0.7137 -1.0075 -0.6662 0.0621 1.0000 Uiso .
H341 H 0.7882 -0.7985 -0.6787 0.0702 1.0000 Uiso .
H351 H 0.8568 -0.6522 -0.6427 0.0756 1.0000 Uiso .
H361 H 0.8343 -0.7115 -0.5931 0.0739 1.0000 Uiso .
H371 H 0.7546 -0.9168 -0.5804 0.0545 1.0000 Uiso .
H381 H 0.8498 -1.1946 -0.6416 0.0535 1.0000 Uiso .
H382 H 0.9023 -1.1651 -0.6091 0.0535 1.0000 Uiso .
H421 H 0.5636 -1.0675 -0.5819 0.0500 1.0000 Uiso .
H441 H 0.9108 -1.5010 -0.6057 0.0638 1.0000 Uiso .
H442 H 0.9819 -1.4097 -0.6299 0.0638 1.0000 Uiso .
H443 H 0.9965 -1.3725 -0.5963 0.0638 1.0000 Uiso .
H451 H 0.6601 -1.4883 -0.6264 0.0808 1.0000 Uiso .
H452 H 0.7122 -1.3976 -0.6526 0.0808 1.0000 Uiso .
H453 H 0.5837 -1.3508 -0.6312 0.0808 1.0000 Uiso .
H461 H 0.1097 -0.4499 -0.7388 0.0499 1.0000 Uiso .
H481 H 0.3829 -0.6188 -0.7034 0.0701 1.0000 Uiso .
H491 H 0.6309 -0.5501 -0.6982 0.0910 1.0000 Uiso .
H501 H 0.7227 -0.3817 -0.7279 0.0956 1.0000 Uiso .
H511 H 0.5670 -0.2745 -0.7600 0.1016 1.0000 Uiso .
H521 H 0.3157 -0.3337 -0.7643 0.0778 1.0000 Uiso .
H531 H 0.1554 -0.5132 -0.7840 0.0590 1.0000 Uiso .
H532 H 0.2444 -0.6382 -0.7735 0.0590 1.0000 Uiso .
H571 H 0.1479 -0.5947 -0.7002 0.0500 1.0000 Uiso .
H591 H -0.0779 -0.7837 -0.8016 0.0784 1.0000 Uiso .
H592 H 0.0151 -0.6713 -0.8169 0.0784 1.0000 Uiso .
H593 H 0.0986 -0.7915 -0.8025 0.0784 1.0000 Uiso .
H601 H -0.2031 -0.6459 -0.7683 0.0736 1.0000 Uiso .
H602 H -0.1270 -0.5166 -0.7800 0.0736 1.0000 Uiso .
H603 H -0.1151 -0.5541 -0.7463 0.0736 1.0000 Uiso .

loop_
_atom_site_aniso_label
_atom_site_aniso_U_11
_atom_site_aniso_U_22
_atom_site_aniso_U_33
_atom_site_aniso_U_23
_atom_site_aniso_U_13
_atom_site_aniso_U_12
C1 0.0385(16) 0.0549(19) 0.0281(14) 0.0025(14) -0.0039(12) -0.0057(15)
C2 0.054(2) 0.068(2) 0.0291(15) -0.0050(15) -0.0042(15) -0.0234(19)
C3 0.055(2) 0.100(3) 0.052(2) -0.008(2) 0.0061(17) -0.025(2)
C4 0.080(3) 0.133(5) 0.065(3) -0.016(3) 0.013(2) -0.052(3)
C5 0.100(4) 0.145(5) 0.047(2) -0.016(3) 0.001(3) -0.078(4)
C6 0.145(5) 0.095(3) 0.038(2) 0.015(2) -0.027(3) -0.064(4)
C7 0.090(3) 0.063(2) 0.0452(19) 0.0078(18) -0.022(2) -0.034(2)
C8 0.0420(17) 0.0550(19) 0.0368(16) -0.0001(14) -0.0034(14) -0.0041(16)
C9 0.0449(17) 0.0553(19) 0.0348(15) -0.0041(14) -0.0107(14) -0.0047(16)
O10 0.0674(15) 0.0555(14) 0.0415(12) 0.005(1) -0.0129(11) -0.0159(13)
C11 0.0393(16) 0.0491(18) 0.0338(15) -0.0046(14) -0.0015(13) -0.0036(15)
N12 0.0445(14) 0.0449(14) 0.0317(12) 0.0011(11) -0.0038(11) -0.0051(13)
O13 0.0639(15) 0.0581(14) 0.0325(11) 0.004(1) -0.012(1) -0.0073(13)
C14 0.047(2) 0.078(3) 0.064(2) -0.004(2) 0.0063(17) -0.009(2)
C15 0.070(2) 0.059(2) 0.057(2) -0.0046(17) -0.0166(18) -0.009(2)
C16 0.0409(17) 0.0543(19) 0.0365(15) 0.0043(14) -0.0014(14) 0.0046(16)
C17 0.0404(17) 0.0493(19) 0.0376(16) -0.0028(14) -0.0058(14) 0.0049(16)
C18 0.0469(19) 0.057(2) 0.0450(18) -0.0020(16) -0.0001(15) 0.0030(18)
C19 0.051(2) 0.073(3) 0.049(2) -0.0152(18) -0.0051(16) 0.013(2)
C20 0.060(2) 0.061(2) 0.063(2) -0.0184(19) -0.021(2) 0.016(2)
C21 0.066(2) 0.048(2) 0.069(2) 0.0010(18) -0.025(2) 0.0044(19)
C22 0.060(2) 0.059(2) 0.0464(18) 0.0087(17) -0.0092(17) -0.003(2)
C23 0.0487(18) 0.0522(19) 0.0378(16) -0.0034(14) -0.0026(14) 0.0060(17)
C24 0.055(2) 0.065(2) 0.0307(15) -0.0033(15) -0.0056(14) 0.0121(18)
O25 0.0907(19) 0.0568(14) 0.0382(12) -0.0061(11) -0.0098(13) 0.0171(15)
C26 0.061(2) 0.069(2) 0.0288(16) -0.0040(15) 0.0039(15) 0.017(2)
N27 0.0501(16) 0.0502(17) 0.0358(13) -0.0020(12) -0.0089(12) 0.0082(14)
O28 0.099(2) 0.0543(14) 0.0355(12) -0.0019(11) -0.0052(13) 0.0224(15)
C29 0.067(2) 0.067(2) 0.058(2) -0.0165(19) -0.0146(18) 0.003(2)
C30 0.067(2) 0.097(3) 0.0403(18) -0.0156(19) 0.0020(17) 0.014(2)
C31 0.0409(16) 0.0422(17) 0.0341(15) -0.0034(13) 0.0014(13) -0.0039(14)
C32 0.0321(15) 0.0451(17) 0.0421(16) -0.0038(14) 0.0047(13) 0.0024(14)
C33 0.060(2) 0.0465(19) 0.0384(16) -0.0033(14) 0.0063(15) 0.0005(17)
C34 0.065(2) 0.056(2) 0.0468(19) 0.0076(16) 0.0162(17) -0.0015(19)
C35 0.060(2) 0.0456(19) 0.067(2) 0.0010(18) 0.0200(19) -0.0060(19)
C36 0.058(2) 0.047(2) 0.064(2) -0.0140(17) 0.0063(18) -0.0100(18)
C37 0.0482(18) 0.0495(19) 0.0417(16) -0.0050(15) 0.0032(15) -0.0014(17)
C38 0.0488(18) 0.0415(17) 0.0366(15) -0.0077(13) 0.0060(14) -0.0014(15)
C39 0.0510(19) 0.0456(18) 0.0321(15) -0.0060(13) 0.0036(14) 0.0019(16)
O40 0.0557(14) 0.0471(13) 0.0422(11) 0.001(1) 0.011(1) 0.0082(12)
C41 0.0354(16) 0.0497(19) 0.0408(17) -0.0009(15) 0.0020(13) 0.0023(15)
N42 0.0452(14) 0.0446(14) 0.0354(13) 0.0052(11) 0.0081(11) 0.0071(13)
O43 0.0543(13) 0.0622(15) 0.0379(12) 0.0081(11) 0.014(1) 0.0098(13)
C44 0.058(2) 0.049(2) 0.056(2) -0.0084(16) 0.0105(16) 0.0078(18)
C45 0.078(3) 0.049(2) 0.060(2) -0.0065(17) -0.006(2) -0.013(2)
C46 0.0420(17) 0.0387(17) 0.0426(16) 0.0058(13) 0.0028(14) 0.0031(15)
C47 0.0459(18) 0.0375(17) 0.0489(18) -0.0058(14) 0.0050(15) -0.0013(15)
C48 0.048(2) 0.053(2) 0.070(2) -0.0039(18) -0.0053(18) -0.0029(17)
C49 0.049(2) 0.067(3) 0.098(3) -0.024(2) -0.011(2) 0.004(2)
C50 0.052(2) 0.078(3) 0.114(4) -0.035(3) 0.021(3) -0.018(2)
C51 0.080(3) 0.071(3) 0.087(3) -0.010(2) 0.025(3) -0.032(3)
C52 0.072(3) 0.052(2) 0.065(2) 0.0004(19) 0.008(2) -0.014(2)
C53 0.0474(18) 0.0520(19) 0.0362(16) 0.0129(14) -0.0024(14) -0.0005(16)
C54 0.0458(17) 0.0494(18) 0.0422(17) 0.0115(14) -0.0069(15) -0.0006(17)
O55 0.0489(13) 0.0458(12) 0.035(1) 0.0056(9) -0.007(1) -0.0026(11)
C56 0.0376(16) 0.0467(18) 0.0350(16) 0.0007(14) -0.0019(13) 0.0045(15)
N57 0.0490(15) 0.0471(15) 0.0313(12) -0.0007(11) -0.0007(11) -0.0067(14)
O58 0.0592(14) 0.0562(14) 0.0371(11) 0.012(1) 0.0007(11) -0.0098(12)
C59 0.078(3) 0.084(3) 0.0335(17) 0.0078(17) -0.0134(17) -0.009(2)
C60 0.0456(19) 0.065(2) 0.067(2) 0.0119(19) -0.0131(17) 0.001(2)

loop_
_atom_type_symbol
_atom_type_scat_dispersion_real
_atom_type_scat_dispersion_imag
_atom_type_scat_Cromer_Mann_a1
_atom_type_scat_Cromer_Mann_b1
_atom_type_scat_Cromer_Mann_a2
_atom_type_scat_Cromer_Mann_b2
_atom_type_scat_Cromer_Mann_a3
_atom_type_scat_Cromer_Mann_b3
_atom_type_scat_Cromer_Mann_a4
_atom_type_scat_Cromer_Mann_b4
_atom_type_scat_Cromer_Mann_c
_atom_type_scat_source
'C ' 0.0033 0.0016 2.3100 20.8439 1.0200 10.2075 1.5886 0.5687 0.8650 51.6512 0.2156 International_Tables_Vol_IV_Table_2.2B
'H ' 0.0000 0.0000 0.4930 10.5109 0.3229 26.1257 0.1402 3.1424 0.0408 57.7998 0.0030 International_Tables_Vol_IV_Table_2.2B
'N ' 0.0061 0.0033 12.2126 0.0057 3.1322 9.8933 2.0125 28.9975 1.1663 0.5826 -11.5290 International_Tables_Vol_IV_Table_2.2B
'O ' 0.0106 0.0060 3.0485 13.2771 2.2868 5.7011 1.5463 0.3239 0.8670 32.9089 0.2508 International_Tables_Vol_IV_Table_2.2B

loop_
_geom_angle_atom_site_label_1
_geom_angle_site_symmetry_1
_geom_angle_atom_site_label_2
_geom_angle_site_symmetry_2
_geom_angle_atom_site_label_3
_geom_angle_site_symmetry_3
_geom_angle
_geom_angle_publ_flag
C2 . C1 . C8 . 112.2(2) yes
C2 . C1 . H11 . 107.666 no
C8 . C1 . H11 . 107.995 no
C2 . C1 . N12 . 109.8(2) yes
C8 . C1 . N12 . 108.1(3) yes
H11 . C1 . N12 . 111.081 no
C1 . C2 . C3 . 120.4(3) yes
C1 . C2 . C7 . 120.6(3) yes
C3 . C2 . C7 . 119.1(4) yes
C2 . C3 . C4 . 121.6(5) yes
C2 . C3 . H31 . 118.586 no
C4 . C3 . H31 . 119.816 no
C3 . C4 . C5 . 120.1(5) yes
C3 . C4 . H41 . 119.866 no
C5 . C4 . H41 . 120.068 no
C4 . C5 . C6 . 120.6(5) yes
C4 . C5 . H51 . 120.187 no
C6 . C5 . H51 . 119.122 no
C5 . C6 . C7 . 119.5(5) yes
C5 . C6 . H61 . 118.711 no
C7 . C6 . H61 . 121.799 no
C2 . C7 . C6 . 119.2(5) yes
C2 . C7 . H71 . 120.903 no
C6 . C7 . H71 . 119.842 no
C1 . C8 . C9 . 111.5(3) yes
C1 . C8 . H81 . 108.906 no
C9 . C8 . H81 . 110.114 no
C1 . C8 . H82 . 107.492 no
C9 . C8 . H82 . 110.597 no
H81 . C8 . H82 . 108.122 no
C8 . C9 . O10 . 109.0(2) yes
C8 . C9 . C14 . 112.4(3) yes
O10 . C9 . C14 . 108.0(3) yes
C8 . C9 . C15 . 112.2(3) yes
O10 . C9 . C15 . 104.1(3) yes
C14 . C9 . C15 . 110.7(3) yes
C9 . O10 . C11 . 121.0(2) yes
O10 . C11 . N12 . 119.8(3) yes
O10 . C11 . O13 . 117.0(3) yes
N12 . C11 . O13 . 123.1(3) yes
C1 . N12 . C11 . 126.3(3) yes
C1 . N12 . H121 . 107.876 no
C11 . N12 . H121 . 125.569 no
C9 . C14 . H141 . 111.619 no
C9 . C14 . H142 . 111.133 no
H141 . C14 . H142 . 108.814 no
C9 . C14 . H143 . 110.398 no
H141 . C14 . H143 . 107.383 no
H142 . C14 . H143 . 107.323 no
C9 . C15 . H151 . 111.476 no
C9 . C15 . H152 . 110.878 no
H151 . C15 . H152 . 108.793 no
C9 . C15 . H153 . 110.464 no
H151 . C15 . H153 . 107.649 no
H152 . C15 . H153 . 107.436 no
C17 . C16 . C23 . 111.2(3) yes
C17 . C16 . N27 . 112.0(2) yes
C23 . C16 . N27 . 107.7(3) yes
C17 . C16 . H161 . 107.438 no
C23 . C16 . H161 . 109.509 no
N27 . C16 . H161 . 109.030 no
C16 . C17 . C18 . 122.2(3) yes
C16 . C17 . C22 . 119.2(3) yes
C18 . C17 . C22 . 118.5(3) yes
C17 . C18 . C19 . 120.2(3) yes
C17 . C18 . H181 . 119.871 no
C19 . C18 . H181 . 119.971 no
C18 . C19 . C20 . 120.7(3) yes
C18 . C19 . H191 . 119.964 no
C20 . C19 . H191 . 119.292 no
C19 . C20 . C21 . 119.3(3) yes
C19 . C20 . H201 . 119.459 no
C21 . C20 . H201 . 121.125 no
C20 . C21 . C22 . 120.5(3) yes
C20 . C21 . H211 . 120.454 no
C22 . C21 . H211 . 118.873 no
C17 . C22 . C21 . 120.7(3) yes
C17 . C22 . H221 . 119.630 no
C21 . C22 . H221 . 119.619 no
C16 . C23 . C24 . 111.5(3) yes
C16 . C23 . H231 . 107.995 no
C24 . C23 . H231 . 109.679 no
C16 . C23 . H232 . 109.447 no
C24 . C23 . H232 . 110.463 no
H231 . C23 . H232 . 107.598 no
C23 . C24 . O25 . 108.7(2) yes
C23 . C24 . C29 . 111.7(3) yes
O25 . C24 . C29 . 104.7(3) yes
C23 . C24 . C30 . 113.6(3) yes
O25 . C24 . C30 . 107.1(3) yes
C29 . C24 . C30 . 110.5(3) yes
C24 . O25 . C26 . 121.5(3) yes
O25 . C26 . N27 . 119.6(3) yes
O25 . C26 . O28 . 117.4(3) yes
N27 . C26 . O28 . 122.9(3) yes
C16 . N27 . C26 . 125.6(3) yes
C16 . N27 . H271 . 124.637 no
C26 . N27 . H271 . 109.100 no
C24 . C29 . H291 . 111.991 no
C24 . C29 . H292 . 110.241 no
H291 . C29 . H292 . 109.136 no
C24 . C29 . H293 . 110.123 no
H291 . C29 . H293 . 108.759 no
H292 . C29 . H293 . 106.421 no
C24 . C30 . H301 . 111.583 no
C24 . C30 . H302 . 110.427 no
H301 . C30 . H302 . 106.334 no
C24 . C30 . H303 . 112.592 no
H301 . C30 . H303 . 108.424 no
H302 . C30 . H303 . 107.189 no
C32 . C31 . C38 . 109.6(2) yes
C32 . C31 . N42 . 112.8(2) yes
C38 . C31 . N42 . 107.2(2) yes
C32 . C31 . H311 . 108.119 no
C38 . C31 . H311 . 111.392 no
N42 . C31 . H311 . 107.767 no
C31 . C32 . C33 . 117.1(3) yes
C31 . C32 . C37 . 124.0(3) yes
C33 . C32 . C37 . 118.8(3) yes
C32 . C33 . C34 . 120.5(3) yes
C32 . C33 . H331 . 119.342 no
C34 . C33 . H331 . 120.128 no
C33 . C34 . C35 . 120.6(3) yes
C33 . C34 . H341 . 119.070 no
C35 . C34 . H341 . 120.230 no
C34 . C35 . C36 . 119.4(3) yes
C34 . C35 . H351 . 119.080 no
C36 . C35 . H351 . 121.494 no
C35 . C36 . C37 . 120.8(3) yes
C35 . C36 . H361 . 120.503 no
C37 . C36 . H361 . 118.642 no
C32 . C37 . C36 . 119.8(3) yes
C32 . C37 . H371 . 120.931 no
C36 . C37 . H371 . 119.212 no
C31 . C38 . C39 . 112.2(3) yes
C31 . C38 . H381 . 109.184 no
C39 . C38 . H381 . 109.983 no
C31 . C38 . H382 . 108.100 no
C39 . C38 . H382 . 110.144 no
H381 . C38 . H382 . 107.070 no
C38 . C39 . O40 . 108.9(2) yes
C38 . C39 . C44 . 110.8(3) yes
O40 . C39 . C44 . 104.8(2) yes
C38 . C39 . C45 . 112.7(3) yes
O40 . C39 . C45 . 106.8(3) yes
C44 . C39 . C45 . 112.3(3) yes
C39 . O40 . C41 . 123.0(2) yes
O40 . C41 . N42 . 119.8(3) yes
O40 . C41 . O43 . 116.8(3) yes
N42 . C41 . O43 . 123.4(3) yes
C31 . N42 . C41 . 125.0(3) yes
C31 . N42 . H421 . 108.145 no
C41 . N42 . H421 . 124.803 no
C39 . C44 . H441 . 110.155 no
C39 . C44 . H442 . 110.892 no
H441 . C44 . H442 . 109.277 no
C39 . C44 . H443 . 110.002 no
H441 . C44 . H443 . 107.356 no
H442 . C44 . H443 . 109.081 no
C39 . C45 . H451 . 111.951 no
C39 . C45 . H452 . 111.658 no
H451 . C45 . H452 . 109.578 no
C39 . C45 . H453 . 109.685 no
H451 . C45 . H453 . 106.641 no
H452 . C45 . H453 . 107.090 no
C47 . C46 . C53 . 111.3(2) yes
C47 . C46 . N57 . 111.7(3) yes
C53 . C46 . N57 . 108.9(3) yes
C47 . C46 . H461 . 109.066 no
C53 . C46 . H461 . 107.588 no
N57 . C46 . H461 . 108.271 no
C46 . C47 . C48 . 123.6(3) yes
C46 . C47 . C52 . 118.2(3) yes
C48 . C47 . C52 . 118.3(3) yes
C47 . C48 . C49 . 121.1(4) yes
C47 . C48 . H481 . 120.161 no
C49 . C48 . H481 . 118.772 no
C48 . C49 . C50 . 119.8(4) yes
C48 . C49 . H491 . 119.719 no
C50 . C49 . H491 . 120.461 no
C49 . C50 . C51 . 119.7(4) yes
C49 . C50 . H501 . 120.733 no
C51 . C50 . H501 . 119.508 no
C50 . C51 . C52 . 120.9(4) yes
C50 . C51 . H511 . 119.706 no
C52 . C51 . H511 . 119.320 no
C47 . C52 . C51 . 120.1(4) yes
C47 . C52 . H521 . 120.013 no
C51 . C52 . H521 . 119.821 no
C46 . C53 . C54 . 112.3(3) yes
C46 . C53 . H531 . 109.778 no
C54 . C53 . H531 . 109.838 no
C46 . C53 . H532 . 108.183 no
C54 . C53 . H532 . 108.102 no
H531 . C53 . H532 . 108.574 no
C53 . C54 . O55 . 106.9(2) yes
C53 . C54 . C59 . 112.1(3) yes
O55 . C54 . C59 . 104.4(3) yes
C53 . C54 . C60 . 113.7(3) yes
O55 . C54 . C60 . 107.7(3) yes
C59 . C54 . C60 . 111.3(3) yes
C54 . O55 . C56 . 117.4(2) yes
O55 . C56 . N57 . 118.7(3) yes
O55 . C56 . O58 . 117.4(3) yes
N57 . C56 . O58 . 123.9(3) yes
C46 . N57 . C56 . 127.9(2) yes
C46 . N57 . H571 . 113.462 no
C56 . N57 . H571 . 118.587 no
C54 . C59 . H591 . 110.441 no
C54 . C59 . H592 . 112.424 no
H591 . C59 . H592 . 108.251 no
C54 . C59 . H593 . 110.370 no
H591 . C59 . H593 . 106.426 no
H592 . C59 . H593 . 108.720 no
C54 . C60 . H601 . 110.774 no
C54 . C60 . H602 . 109.475 no
H601 . C60 . H602 . 107.875 no
C54 . C60 . H603 . 110.566 no
H601 . C60 . H603 . 109.981 no
H602 . C60 . H603 . 108.088 no

loop_
_geom_bond_atom_site_label_1
_geom_bond_site_symmetry_1
_geom_bond_atom_site_label_2
_geom_bond_site_symmetry_2
_geom_bond_distance
_geom_bond_publ_flag
C1 . C2 . 1.510(4) yes
C1 . C8 . 1.523(4) yes
C1 . H11 . 1.021 no
C1 . N12 . 1.450(4) yes
C2 . C3 . 1.399(5) yes
C2 . C7 . 1.385(5) yes
C3 . C4 . 1.369(6) yes
C3 . H31 . 1.052 no
C4 . C5 . 1.363(8) yes
C4 . H41 . 1.047 no
C5 . C6 . 1.395(8) yes
C5 . H51 . 0.989 no
C6 . C7 . 1.422(6) yes
C6 . H61 . 1.007 no
C7 . H71 . 1.044 no
C8 . C9 . 1.509(4) yes
C8 . H81 . 1.009 no
C8 . H82 . 1.008 no
C9 . O10 . 1.477(4) yes
C9 . C14 . 1.517(5) yes
C9 . C15 . 1.514(5) yes
O10 . C11 . 1.343(4) yes
C11 . N12 . 1.328(4) yes
C11 . O13 . 1.234(3) yes
N12 . H121 . 0.969 no
C14 . H141 . 1.004 no
C14 . H142 . 1.005 no
C14 . H143 . 1.023 no
C15 . H151 . 1.003 no
C15 . H152 . 1.006 no
C15 . H153 . 1.020 no
C16 . C17 . 1.512(4) yes
C16 . C23 . 1.524(4) yes
C16 . N27 . 1.458(4) yes
C16 . H161 . 1.015 no
C17 . C18 . 1.387(4) yes
C17 . C22 . 1.388(5) yes
C18 . C19 . 1.391(5) yes
C18 . H181 . 1.009 no
C19 . C20 . 1.382(5) yes
C19 . H191 . 1.015 no
C20 . C21 . 1.365(6) yes
C20 . H201 . 1.005 no
C21 . C22 . 1.390(5) yes
C21 . H211 . 1.027 no
C22 . H221 . 1.033 no
C23 . C24 . 1.513(5) yes
C23 . H231 . 1.017 no
C23 . H232 . 1.006 no
C24 . O25 . 1.477(4) yes
C24 . C29 . 1.511(5) yes
C24 . C30 . 1.518(5) yes
O25 . C26 . 1.344(4) yes
C26 . N27 . 1.346(4) yes
C26 . O28 . 1.226(4) yes
N27 . H271 . 1.006 no
C29 . H291 . 0.987 no
C29 . H292 . 1.017 no
C29 . H293 . 1.022 no
C30 . H301 . 1.012 no
C30 . H302 . 1.028 no
C30 . H303 . 1.001 no
C31 . C32 . 1.515(4) yes
C31 . C38 . 1.519(4) yes
C31 . N42 . 1.462(4) yes
C31 . H311 . 1.013 no
C32 . C33 . 1.397(4) yes
C32 . C37 . 1.381(4) yes
C33 . C34 . 1.378(5) yes
C33 . H331 . 1.020 no
C34 . C35 . 1.367(5) yes
C34 . H341 . 1.027 no
C35 . C36 . 1.378(5) yes
C35 . H351 . 1.017 no
C36 . C37 . 1.390(5) yes
C36 . H361 . 1.016 no
C37 . H371 . 1.010 no
C38 . C39 . 1.513(4) yes
C38 . H381 . 1.012 no
C38 . H382 . 1.019 no
C39 . O40 . 1.468(3) yes
C39 . C44 . 1.514(5) yes
C39 . C45 . 1.513(5) yes
O40 . C41 . 1.346(4) yes
C41 . N42 . 1.334(4) yes
C41 . O43 . 1.224(3) yes
N42 . H421 . 1.048 no
C44 . H441 . 1.012 no
C44 . H442 . 0.990 no
C44 . H443 . 1.015 no
C45 . H451 . 1.002 no
C45 . H452 . 0.996 no
C45 . H453 . 1.034 no
C46 . C47 . 1.511(4) yes
C46 . C53 . 1.517(4) yes
C46 . N57 . 1.458(4) yes
C46 . H461 . 1.006 no
C47 . C48 . 1.377(5) yes
C47 . C52 . 1.397(5) yes
C48 . C49 . 1.401(5) yes
C48 . H481 . 1.044 no
C49 . C50 . 1.372(6) yes
C49 . H491 . 1.033 no
C50 . C51 . 1.365(7) yes
C50 . H501 . 1.015 no
C51 . C52 . 1.391(6) yes
C51 . H511 . 1.030 no
C52 . H521 . 1.040 no
C53 . C54 . 1.512(5) yes
C53 . H531 . 0.995 no
C53 . H532 . 1.016 no
C54 . O55 . 1.472(4) yes
C54 . C59 . 1.519(5) yes
C54 . C60 . 1.525(5) yes
O55 . C56 . 1.357(3) yes
C56 . N57 . 1.328(4) yes
C56 . O58 . 1.225(3) yes
N57 . H571 . 0.940 no
C59 . H591 . 1.022 no
C59 . H592 . 0.993 no
C59 . H593 . 1.017 no
C60 . H601 . 0.998 no
C60 . H602 . 1.022 no
C60 . H603 . 0.996 no
